data_7037197
loop_
_publ_author_name
'Son, Jung-Ho'
'Casey, Willam H.'

_publ_section_title
;
 Two Rh(III)-substituted polyoxoniobates and their base-induced
 transformation: [H2RhNb9O28](6-) and [Rh2(OH)4Nb10O30](8.).
;
_journal_issue 47
_journal_name_full 'Dalton transactions (Cambridge, England : 2003)'
_journal_page_first 20330
_journal_page_last 20333
_journal_paper_doi 10.1039/c5dt03797b
_journal_volume 44
_journal_year 2015
_chemical_formula_moiety 'Nb8.88 O28 Rh1.12, 6(C4 H12 N), 14(H2 O)'
_chemical_formula_sum 'C24 H100 N6 Nb8.88 O42 Rh1.12'
_chemical_formula_weight 2084.19
_chemical_name_common 'tetramethylammonium rhodium nonaniobate'
_space_group_crystal_system triclinic
_space_group_IT_number 2
_space_group_name_Hall '-P 1'
_space_group_name_H-M_alt 'P -1'
_symmetry_space_group_name_Hall '-P 1'
_symmetry_space_group_name_H-M 'P -1'
_atom_sites_solution_hydrogens mixed
_audit_creation_method SHELXL-2014/7
_audit_update_record
;
2015-08-07 deposited with the CCDC.
2015-11-09 downloaded from the CCDC.
;
_cell_angle_alpha 85.9610(10)
_cell_angle_beta 68.0040(10)
_cell_angle_gamma 87.8620(10)
_cell_formula_units_Z 1
_cell_length_a 11.1230(8)
_cell_length_b 12.1932(9)
_cell_length_c 13.3388(10)
_cell_measurement_reflns_used 7553
_cell_measurement_temperature 93(2)
_cell_measurement_theta_max 27.49
_cell_measurement_theta_min 2.57
_cell_volume 1673.1(2)
_computing_cell_refinement 'Bruker SAINT'
_computing_data_collection 'Bruker SMART 1000'
_computing_data_reduction 'Bruker SAINT'
_computing_molecular_graphics 'Bruker SHELXTL'
_computing_publication_material 'Bruker SHELXTL'
_computing_structure_refinement 'SHELXL-97 (Sheldrick, 2008)'
_computing_structure_solution 'SHELXS-97 (Sheldrick, 2008)'
_diffrn_ambient_temperature 93(2)
_diffrn_measured_fraction_theta_full 0.997
_diffrn_measured_fraction_theta_max 0.990
_diffrn_measurement_device_type 'Bruker SMART 1000'
_diffrn_measurement_method '\f and \w scans'
_diffrn_radiation_type MoK\a
_diffrn_radiation_wavelength 0.71073
_diffrn_reflns_av_R_equivalents 0.0209
_diffrn_reflns_av_unetI/netI 0.0231
_diffrn_reflns_laue_measured_fraction_full 0.997
_diffrn_reflns_laue_measured_fraction_max 0.990
_diffrn_reflns_limit_h_max 14
_diffrn_reflns_limit_h_min -14
_diffrn_reflns_limit_k_max 15
_diffrn_reflns_limit_k_min -15
_diffrn_reflns_limit_l_max 17
_diffrn_reflns_limit_l_min -17
_diffrn_reflns_number 19423
_diffrn_reflns_point_group_measured_fraction_full 0.997
_diffrn_reflns_point_group_measured_fraction_max 0.990
_diffrn_reflns_theta_full 25.242
_diffrn_reflns_theta_max 27.506
_diffrn_reflns_theta_min 2.047
_exptl_absorpt_coefficient_mu 1.816
_exptl_absorpt_correction_T_max 0.7456
_exptl_absorpt_correction_T_min 0.6039
_exptl_absorpt_correction_type multi-scan
_exptl_absorpt_process_details 'SADABS (Bruker, 2003)'
_exptl_crystal_colour orange
_exptl_crystal_density_diffrn 2.069
_exptl_crystal_description prism
_exptl_crystal_F_000 1036
_exptl_crystal_size_max 0.449
_exptl_crystal_size_mid 0.188
_exptl_crystal_size_min 0.096
_refine_diff_density_max 1.553
_refine_diff_density_min -2.307
_refine_diff_density_rms 0.118
_refine_ls_extinction_method none
_refine_ls_goodness_of_fit_ref 1.121
_refine_ls_hydrogen_treatment mixed
_refine_ls_matrix_type full
_refine_ls_number_parameters 438
_refine_ls_number_reflns 7620
_refine_ls_number_restraints 0
_refine_ls_restrained_S_all 1.121
_refine_ls_R_factor_all 0.0360
_refine_ls_R_factor_gt 0.0330
_refine_ls_shift/su_max 0.001
_refine_ls_shift/su_mean 0.000
_refine_ls_structure_factor_coef Fsqd
_refine_ls_weighting_details 'w=1/[\s^2^(Fo^2^)+(0.0290P)^2^+6.5947P] where P=(Fo^2^+2Fc^2^)/3'
_refine_ls_weighting_scheme calc
_refine_ls_wR_factor_gt 0.0825
_refine_ls_wR_factor_ref 0.0840
_reflns_Friedel_coverage 0.000
_reflns_number_gt 7099
_reflns_number_total 7620
_reflns_threshold_expression 'I > 2\s(I)'
_cod_data_source_file c5dt03797b2.cif
_cod_data_source_block TMA-RhNb9
_cod_depositor_comments 'Adding full bibliography for 7037197--7037198.cif.'
_cod_database_code 7037197
_shelx_shelxl_version_number 2014/7
_shelx_space_group_comment
;
The symmetry employed for this shelxl refinement is uniquely defined
by the following loop, which should always be used as a source of
symmetry information in preference to the above space-group names.
They are only intended as comments.
;
_shelx_estimated_absorpt_t_min 0.496
_shelx_estimated_absorpt_t_max 0.845

loop_
_space_group_symop_operation_xyz
'x, y, z'
'-x, -y, -z'

loop_
_atom_site_label
_atom_site_type_symbol
_atom_site_fract_x
_atom_site_fract_y
_atom_site_fract_z
_atom_site_U_iso_or_equiv
_atom_site_adp_type
_atom_site_occupancy
_atom_site_site_symmetry_order
_atom_site_calc_flag
_atom_site_refinement_flags_posn
_atom_site_refinement_flags_adp
_atom_site_refinement_flags_occupancy
_atom_site_disorder_assembly
_atom_site_disorder_group
Nb1 Nb 0.26131(3) 0.36794(2) 0.27754(2) 0.01371(8) Uani 1 1 d . . . . .
Nb2 Nb 0.12942(4) 0.46748(2) 0.51932(2) 0.02644(13) Uani 0.438(13) 1 d . . P A 2
Nb3 Nb 0.15217(3) 0.62912(2) 0.30288(2) 0.01192(7) Uani 1 1 d . . . . .
Nb4 Nb -0.01361(3) 0.43800(3) 0.23769(2) 0.01423(8) Uani 1 1 d . . . . .
Nb5 Nb 0.02628(3) 0.72544(2) 0.54324(2) 0.01225(7) Uani 1 1 d . . . . .
Rh2 Rh 0.12942(4) 0.46748(2) 0.51932(2) 0.02644(13) Uani 0.562(13) 1 d . . P A 1
O1 O 0.4082(2) 0.3067(2) 0.1999(2) 0.0215(5) Uani 1 1 d . . . . .
O2 O 0.2865(2) 0.3968(2) 0.4243(2) 0.0153(5) Uani 1 1 d . . . . .
O3 O 0.2942(2) 0.5266(2) 0.24741(19) 0.0160(5) Uani 1 1 d . . . . .
O4 O 0.1601(2) 0.3723(2) 0.1863(2) 0.0171(5) Uani 1 1 d . . . . .
O5 O -0.1540(2) 0.75546(19) 0.6309(2) 0.0165(5) Uani 1 1 d . . . . .
O6 O 0.1739(2) 0.4860(2) 0.6447(2) 0.0160(5) Uani 1 1 d . . . . .
O7 O 0.1770(2) 0.62161(19) 0.45186(19) 0.0138(5) Uani 1 1 d . . . . .
O8 O 0.2202(2) 0.7572(2) 0.2483(2) 0.0192(5) Uani 1 1 d . . . . .
O9 O 0.0627(2) 0.5868(2) 0.21204(19) 0.0157(5) Uani 1 1 d . . . . .
O10 O -0.0708(3) 0.4241(2) 0.1343(2) 0.0233(6) Uani 1 1 d . . . . .
O11 O 0.0784(2) 0.6948(2) 0.6650(2) 0.0163(5) Uani 1 1 d . . . . .
O12 O 0.0853(3) 0.8572(2) 0.4933(2) 0.0198(5) Uani 1 1 d . . . . .
O13 O 0.0306(2) 0.32632(19) 0.58028(19) 0.0152(5) Uani 1 1 d . . . . .
O14 O -0.0542(2) 0.54194(18) 0.60442(19) 0.0133(5) Uani 1 1 d . . . . .
O15 O 0.7771(3) 0.9558(3) 0.5521(3) 0.0286(6) Uani 1 1 d . . . . .
O16 O 0.7847(5) 0.8165(4) 0.3820(5) 0.0702(14) Uani 1 1 d . . . . .
O17 O 0.8047(4) 0.9085(5) 0.1772(5) 0.0676(14) Uani 1 1 d . . . . .
O18 O 0.3813(3) 0.8969(3) 0.2940(3) 0.0392(8) Uani 1 1 d . . . . .
O19 O 0.5942(4) -0.0265(4) 0.1295(4) 0.0570(11) Uani 1 1 d . . . . .
O20 O 0.3820(5) 0.8059(4) 0.9309(5) 0.084(2) Uani 1 1 d . . . . .
O21 O 0.8640(3) 0.2979(3) 0.9957(3) 0.0306(7) Uani 1 1 d . . . . .
C1 C 0.7765(4) 0.6561(4) 0.0730(4) 0.0327(9) Uani 1 1 d . . . . .
H1A H 0.8327 0.6019 0.0923 0.049 Uiso 1 1 calc R U . . .
H1B H 0.7796 0.7260 0.1040 0.049 Uiso 1 1 calc R U . . .
H1C H 0.8065 0.6672 -0.0060 0.049 Uiso 1 1 calc R U . . .
C2 C 0.6387(5) 0.5052(4) 0.0771(5) 0.0423(12) Uani 1 1 d . . . . .
H2A H 0.5499 0.4775 0.1064 0.063 Uiso 1 1 calc R U . . .
H2B H 0.6947 0.4548 0.1009 0.063 Uiso 1 1 calc R U . . .
H2C H 0.6704 0.5105 -0.0022 0.063 Uiso 1 1 calc R U . . .
C3 C 0.5559(5) 0.6929(4) 0.0797(4) 0.0372(10) Uani 1 1 d . . . . .
H3A H 0.5883 0.6980 0.0004 0.056 Uiso 1 1 calc R U . . .
H3B H 0.5575 0.7658 0.1058 0.056 Uiso 1 1 calc R U . . .
H3C H 0.4668 0.6658 0.1086 0.056 Uiso 1 1 calc R U . . .
C4 C 0.5893(5) 0.6098(5) 0.2388(4) 0.0461(13) Uani 1 1 d . . . . .
H4A H 0.5000 0.5832 0.2675 0.069 Uiso 1 1 calc R U . . .
H4B H 0.5911 0.6832 0.2637 0.069 Uiso 1 1 calc R U . . .
H4C H 0.6437 0.5593 0.2645 0.069 Uiso 1 1 calc R U . . .
C5 C 0.9673(5) 0.8846(4) 0.8809(4) 0.0382(11) Uani 1 1 d . . . . .
H5A H 0.9760 0.8190 0.8402 0.057 Uiso 1 1 calc R U . . .
H5B H 0.9238 0.8652 0.9585 0.057 Uiso 1 1 calc R U . . .
H5C H 1.0535 0.9135 0.8670 0.057 Uiso 1 1 calc R U . . .
C6 C 0.9563(5) 1.0013(4) 0.7280(3) 0.0308(9) Uani 1 1 d . . . . .
H6A H 0.9654 0.9364 0.6862 0.046 Uiso 1 1 calc R U . . .
H6B H 1.0424 1.0298 0.7152 0.046 Uiso 1 1 calc R U . . .
H6C H 0.9055 1.0581 0.7052 0.046 Uiso 1 1 calc R U . . .
C7 C 0.7578(5) 0.9267(4) 0.8657(4) 0.0418(11) Uani 1 1 d . . . . .
H7A H 0.7091 0.9812 0.8380 0.063 Uiso 1 1 calc R U . . .
H7B H 0.7112 0.9116 0.9437 0.063 Uiso 1 1 calc R U . . .
H7C H 0.7671 0.8585 0.8285 0.063 Uiso 1 1 calc R U . . .
C8 C 0.8760(4) 1.0699(3) 0.9090(3) 0.0257(8) Uani 1 1 d . . . . .
H8A H 0.9622 1.0999 0.8931 0.039 Uiso 1 1 calc R U . . .
H8B H 0.8354 1.0496 0.9866 0.039 Uiso 1 1 calc R U . . .
H8C H 0.8222 1.1256 0.8884 0.039 Uiso 1 1 calc R U . . .
C10 C 0.5210(5) 0.8509(5) 0.6088(6) 0.0581(18) Uani 1 1 d . . . . .
H10A H 0.4993 0.8951 0.6720 0.087 Uiso 1 1 calc R U . . .
H10B H 0.5561 0.8986 0.5424 0.087 Uiso 1 1 calc R U . . .
H10C H 0.5859 0.7949 0.6102 0.087 Uiso 1 1 calc R U . . .
C11 C 0.2971(6) 0.8752(5) 0.6293(9) 0.092(3) Uani 1 1 d . . . . .
H11A H 0.2201 0.8389 0.6290 0.138 Uiso 1 1 calc R U . . .
H11B H 0.3234 0.9338 0.5714 0.138 Uiso 1 1 calc R U . . .
H11C H 0.2770 0.9068 0.6994 0.138 Uiso 1 1 calc R U . . .
C12 C 0.3723(9) 0.7070(9) 0.6893(9) 0.146(6) Uani 1 1 d . . . . .
H12A H 0.3304 0.7342 0.7618 0.219 Uiso 1 1 calc R U . . .
H12B H 0.4526 0.6676 0.6842 0.219 Uiso 1 1 calc R U . . .
H12C H 0.3137 0.6569 0.6759 0.219 Uiso 1 1 calc R U . . .
C13 C 0.4277(9) 0.7494(13) 0.5019(10) 0.166(7) Uani 1 1 d . . . . .
H13A H 0.5193 0.7281 0.4692 0.249 Uiso 1 1 calc R U . . .
H13B H 0.4071 0.8054 0.4541 0.249 Uiso 1 1 calc R U . . .
H13C H 0.3736 0.6848 0.5119 0.249 Uiso 1 1 calc R U . . .
H4 H 0.721(4) 0.807(4) 0.454(4) 0.015(7) Uiso 1 1 d . . . . .
H5 H 0.955(6) 0.298(5) 0.952(5) 0.045(16) Uiso 1 1 d . . . . .
H6 H 0.887(5) 0.340(5) 1.028(4) 0.038(15) Uiso 1 1 d . . . . .
H7 H 0.509(10) -0.051(8) 0.182(8) 0.12(3) Uiso 1 1 d . . . . .
H8 H 0.331(9) 0.929(8) 0.325(8) 0.11(4) Uiso 1 1 d . . . . .
H9 H 0.335(5) 0.854(5) 0.282(4) 0.031(13) Uiso 1 1 d . . . . .
H10 H 0.463(7) 0.765(6) 0.903(6) 0.07(2) Uiso 1 1 d . . . . .
H11 H 0.313(9) 0.762(7) 0.957(7) 0.11(3) Uiso 1 1 d . . . . .
H12 H 0.755(11) 0.887(9) 0.238(9) 0.14(5) Uiso 1 1 d . . . . .
H13 H 0.803(5) 0.908(5) 0.584(4) 0.036(15) Uiso 1 1 d . . . . .
H14 H 0.716(7) 0.922(6) 0.175(6) 0.07(2) Uiso 1 1 d . . . . .
H15 H 0.833(5) 1.001(4) 0.530(4) 0.022(12) Uiso 1 1 d . . . . .
H16 H 0.608(9) 0.034(8) 0.178(8) 0.12(3) Uiso 1 1 d . . . . .
H17 H 0.780(4) 0.734(4) 0.355(3) 0.015(7) Uiso 1 1 d . . . . .
N1 N 0.6402(3) 0.6154(3) 0.1168(3) 0.0248(7) Uani 1 1 d . . . . .
N2 N 0.8886(3) 0.9702(3) 0.8459(3) 0.0252(7) Uani 1 1 d . . . . .
N3 N 0.4011(4) 0.7960(4) 0.6117(4) 0.0443(11) Uani 1 1 d . . . . .

loop_
_atom_site_aniso_label
_atom_site_aniso_U_11
_atom_site_aniso_U_22
_atom_site_aniso_U_33
_atom_site_aniso_U_23
_atom_site_aniso_U_13
_atom_site_aniso_U_12
Nb1 0.01475(14) 0.01215(14) 0.01300(14) -0.00086(11) -0.00394(11) 0.00184(11)
Nb2 0.0535(3) 0.01060(16) 0.01059(16) 0.00016(11) -0.00615(15) -0.00655(14)
Nb3 0.01363(14) 0.01029(14) 0.01190(14) 0.00060(10) -0.00504(11) -0.00050(10)
Nb4 0.01910(15) 0.01391(15) 0.01256(14) -0.00094(11) -0.00906(12) -0.00136(11)
Nb5 0.01519(14) 0.00907(14) 0.01316(14) -0.00090(10) -0.00594(11) -0.00093(10)
Rh2 0.0535(3) 0.01060(16) 0.01059(16) 0.00016(11) -0.00615(15) -0.00655(14)
O1 0.0189(12) 0.0209(13) 0.0210(13) -0.0029(10) -0.0035(10) 0.0051(10)
O2 0.0125(11) 0.0172(12) 0.0165(12) -0.0013(9) -0.0060(9) 0.0033(9)
O3 0.0154(11) 0.0163(12) 0.0149(12) 0.0000(9) -0.0042(9) -0.0003(9)
O4 0.0240(13) 0.0135(12) 0.0145(12) -0.0030(9) -0.0078(10) 0.0012(10)
O5 0.0207(12) 0.0118(11) 0.0163(12) -0.0015(9) -0.0062(10) 0.0018(9)
O6 0.0161(11) 0.0181(12) 0.0176(12) -0.0004(9) -0.0108(10) 0.0001(9)
O7 0.0158(11) 0.0121(11) 0.0137(11) 0.0015(9) -0.0056(9) -0.0042(9)
O8 0.0228(13) 0.0153(12) 0.0181(12) 0.0026(10) -0.0062(10) -0.0035(10)
O9 0.0194(12) 0.0159(12) 0.0136(11) 0.0019(9) -0.0087(10) -0.0008(9)
O10 0.0322(15) 0.0241(14) 0.0193(13) -0.0023(10) -0.0159(12) -0.0020(11)
O11 0.0189(12) 0.0146(12) 0.0178(12) -0.0023(9) -0.0092(10) -0.0031(9)
O12 0.0257(13) 0.0120(12) 0.0208(13) -0.0002(10) -0.0075(11) -0.0039(10)
O13 0.0201(12) 0.0124(11) 0.0155(12) -0.0016(9) -0.0095(10) 0.0042(9)
O14 0.0176(12) 0.0104(11) 0.0122(11) -0.0001(9) -0.0062(9) 0.0009(9)
O15 0.0260(15) 0.0173(14) 0.0454(19) 0.0080(13) -0.0179(14) -0.0053(12)
O16 0.055(3) 0.082(3) 0.089(4) -0.039(3) -0.042(3) 0.025(2)
O17 0.040(2) 0.096(4) 0.071(3) -0.017(3) -0.022(2) -0.007(2)
O18 0.0256(17) 0.0357(19) 0.054(2) -0.0104(16) -0.0098(16) -0.0090(15)
O19 0.035(2) 0.060(3) 0.059(3) 0.006(2) 0.0004(19) 0.0005(18)
O20 0.049(3) 0.032(2) 0.115(4) -0.017(2) 0.033(3) 0.0018(19)
O21 0.046(2) 0.0243(15) 0.0241(15) -0.0012(12) -0.0159(15) -0.0087(14)
C1 0.027(2) 0.036(2) 0.031(2) 0.0031(18) -0.0062(18) -0.0064(18)
C2 0.043(3) 0.023(2) 0.053(3) 0.001(2) -0.010(2) -0.0070(19)
C3 0.033(2) 0.035(2) 0.038(3) 0.006(2) -0.009(2) 0.0060(19)
C4 0.041(3) 0.071(4) 0.022(2) 0.007(2) -0.007(2) -0.010(3)
C5 0.064(3) 0.019(2) 0.039(3) -0.0042(18) -0.029(2) 0.010(2)
C6 0.042(2) 0.032(2) 0.0197(19) -0.0080(16) -0.0124(18) 0.0080(19)
C7 0.049(3) 0.041(3) 0.040(3) -0.005(2) -0.021(2) -0.014(2)
C8 0.040(2) 0.0184(18) 0.0213(19) -0.0059(14) -0.0138(17) 0.0051(16)
C10 0.038(3) 0.060(4) 0.086(4) 0.040(3) -0.041(3) -0.030(3)
C11 0.032(3) 0.049(4) 0.206(10) -0.036(5) -0.050(5) 0.003(3)
C12 0.107(7) 0.174(10) 0.205(11) 0.149(9) -0.133(8) -0.109(7)
C13 0.067(6) 0.286(18) 0.171(12) -0.133(12) -0.054(7) 0.008(8)
N1 0.0216(16) 0.0275(17) 0.0215(16) 0.0042(13) -0.0043(13) -0.0024(13)
N2 0.0369(19) 0.0185(16) 0.0243(17) -0.0050(13) -0.0158(15) 0.0015(14)
N3 0.035(2) 0.047(2) 0.061(3) 0.022(2) -0.033(2) -0.0195(18)

loop_
_atom_type_symbol
_atom_type_description
_atom_type_scat_dispersion_real
_atom_type_scat_dispersion_imag
_atom_type_scat_source
C C 0.0033 0.0016 'International Tables Vol C Tables 4.2.6.8 and 6.1.1.4'
H H 0.0000 0.0000 'International Tables Vol C Tables 4.2.6.8 and 6.1.1.4'
N N 0.0061 0.0033 'International Tables Vol C Tables 4.2.6.8 and 6.1.1.4'
O O 0.0106 0.0060 'International Tables Vol C Tables 4.2.6.8 and 6.1.1.4'
Nb Nb -2.0727 0.6215 'International Tables Vol C Tables 4.2.6.8 and 6.1.1.4'
Rh Rh -1.1178 0.9187 'International Tables Vol C Tables 4.2.6.8 and 6.1.1.4'

loop_
_geom_angle_atom_site_label_1
_geom_angle_atom_site_label_2
_geom_angle_atom_site_label_3
_geom_angle
_geom_angle_site_symmetry_1
_geom_angle_site_symmetry_3
O1 Nb1 O4 104.24(12) . .
O1 Nb1 O3 104.00(11) . .
O4 Nb1 O3 90.97(10) . .
O1 Nb1 O5 104.89(11) . 2_566
O4 Nb1 O5 89.98(10) . 2_566
O3 Nb1 O5 149.91(10) . 2_566
O1 Nb1 O2 103.29(11) . .
O4 Nb1 O2 152.46(10) . .
O3 Nb1 O2 83.10(10) . .
O5 Nb1 O2 82.28(10) 2_566 .
O1 Nb1 O14 177.36(11) . 2_566
O4 Nb1 O14 78.37(9) . 2_566
O3 Nb1 O14 75.43(9) . 2_566
O5 Nb1 O14 75.32(9) 2_566 2_566
O2 Nb1 O14 74.10(8) . 2_566
O1 Nb1 Nb2 137.38(9) . .
O4 Nb1 Nb2 118.38(7) . .
O3 Nb1 Nb2 76.71(7) . .
O5 Nb1 Nb2 76.44(7) 2_566 .
O2 Nb1 Nb2 34.09(6) . .
O14 Nb1 Nb2 40.01(5) 2_566 .
O1 Nb1 Nb3 133.74(9) . .
O4 Nb1 Nb3 80.04(7) . .
O3 Nb1 Nb3 30.04(7) . .
O5 Nb1 Nb3 121.28(7) 2_566 .
O2 Nb1 Nb3 81.56(6) . .
O14 Nb1 Nb3 45.96(5) 2_566 .
Nb2 Nb1 Nb3 59.633(9) . .
O6 Nb2 O2 100.86(10) . .
O6 Nb2 O7 95.95(10) . .
O2 Nb2 O7 95.86(10) . .
O6 Nb2 O13 94.96(10) . .
O2 Nb2 O13 95.62(10) . .
O7 Nb2 O13 162.37(10) . .
O6 Nb2 O14 171.58(10) . 2_566
O2 Nb2 O14 87.56(10) . 2_566
O7 Nb2 O14 83.19(9) . 2_566
O13 Nb2 O14 83.98(9) . 2_566
O6 Nb2 O14 87.96(10) . .
O2 Nb2 O14 171.17(10) . .
O7 Nb2 O14 83.56(9) . .
O13 Nb2 O14 83.05(9) . .
O14 Nb2 O14 83.62(9) 2_566 .
O6 Nb2 Nb2 129.64(7) . 2_566
O2 Nb2 Nb2 129.51(7) . 2_566
O7 Nb2 Nb2 81.10(7) . 2_566
O13 Nb2 Nb2 81.28(7) . 2_566
O14 Nb2 Nb2 41.95(6) 2_566 2_566
O14 Nb2 Nb2 41.67(6) . 2_566
O6 Nb2 Nb4 37.89(7) . 2_566
O2 Nb2 Nb4 138.75(7) . 2_566
O7 Nb2 Nb4 90.58(7) . 2_566
O13 Nb2 Nb4 89.57(7) . 2_566
O14 Nb2 Nb4 133.69(6) 2_566 2_566
O14 Nb2 Nb4 50.07(6) . 2_566
Nb2 Nb2 Nb4 91.744(15) 2_566 2_566
O6 Nb2 Nb5 132.98(7) . 2_566
O2 Nb2 Nb5 85.56(7) . 2_566
O7 Nb2 Nb5 130.01(7) . 2_566
O13 Nb2 Nb5 38.09(7) . 2_566
O14 Nb2 Nb5 46.87(6) 2_566 2_566
O14 Nb2 Nb5 88.09(6) . 2_566
Nb2 Nb2 Nb5 61.322(12) 2_566 2_566
Nb4 Nb2 Nb5 120.200(13) 2_566 2_566
O6 Nb2 Nb1 138.77(7) . .
O2 Nb2 Nb1 37.91(7) . .
O7 Nb2 Nb1 90.06(7) . .
O13 Nb2 Nb1 90.81(7) . .
O14 Nb2 Nb1 49.65(6) 2_566 .
O14 Nb2 Nb1 133.27(6) . .
Nb2 Nb2 Nb1 91.597(14) 2_566 .
Nb4 Nb2 Nb1 176.657(15) 2_566 .
Nb5 Nb2 Nb1 61.530(9) 2_566 .
O6 Nb2 Nb5 86.07(7) . .
O2 Nb2 Nb5 133.51(7) . .
O7 Nb2 Nb5 37.71(7) . .
O13 Nb2 Nb5 129.85(7) . .
O14 Nb2 Nb5 88.20(6) 2_566 .
O14 Nb2 Nb5 46.83(6) . .
Nb2 Nb2 Nb5 61.242(11) 2_566 .
Nb4 Nb2 Nb5 61.746(9) 2_566 .
Nb5 Nb2 Nb5 122.564(14) 2_566 .
Nb1 Nb2 Nb5 120.205(12) . .
O6 Nb2 Nb3 133.26(7) . .
O2 Nb2 Nb3 85.43(7) . .
O7 Nb2 Nb3 37.41(7) . .
O13 Nb2 Nb3 130.82(7) . .
O14 Nb2 Nb3 46.87(6) 2_566 .
O14 Nb2 Nb3 88.84(6) . .
Nb2 Nb2 Nb3 61.904(11) 2_566 .
Nb4 Nb2 Nb3 120.868(13) 2_566 .
Nb5 Nb2 Nb3 93.456(12) 2_566 .
Nb1 Nb2 Nb3 61.051(10) . .
Nb5 Nb2 Nb3 59.159(10) . .
O8 Nb3 O3 104.07(11) . .
O8 Nb3 O9 105.89(11) . .
O3 Nb3 O9 94.94(10) . .
O8 Nb3 O7 100.30(11) . .
O3 Nb3 O7 90.13(10) . .
O9 Nb3 O7 151.17(10) . .
O8 Nb3 O13 102.26(11) . 2_566
O3 Nb3 O13 151.39(10) . 2_566
O9 Nb3 O13 88.43(10) . 2_566
O7 Nb3 O13 74.26(9) . 2_566
O8 Nb3 O14 174.47(10) . 2_566
O3 Nb3 O14 78.46(9) . 2_566
O9 Nb3 O14 78.59(9) . 2_566
O7 Nb3 O14 74.66(8) . 2_566
O13 Nb3 O14 74.38(9) 2_566 2_566
O8 Nb3 Nb5 90.27(8) . .
O3 Nb3 Nb5 129.20(7) . .
O9 Nb3 Nb5 127.94(7) . .
O7 Nb3 Nb5 39.09(7) . .
O13 Nb3 Nb5 39.52(6) 2_566 .
O14 Nb3 Nb5 84.37(6) 2_566 .
O8 Nb3 Nb2 135.58(9) . .
O3 Nb3 Nb2 76.86(7) . .
O9 Nb3 Nb2 118.37(7) . .
O7 Nb3 Nb2 35.83(6) . .
O13 Nb3 Nb2 76.58(6) 2_566 .
O14 Nb3 Nb2 39.77(5) 2_566 .
Nb5 Nb3 Nb2 60.276(10) . .
O8 Nb3 Nb2 137.55(9) . 2_566
O3 Nb3 Nb2 118.09(7) . 2_566
O9 Nb3 Nb2 76.53(7) . 2_566
O7 Nb3 Nb2 76.07(6) . 2_566
O13 Nb3 Nb2 35.50(7) 2_566 2_566
O14 Nb3 Nb2 39.63(5) 2_566 2_566
Nb5 Nb3 Nb2 59.964(9) . 2_566
Nb2 Nb3 Nb2 56.994(14) . 2_566
O8 Nb3 Nb1 134.65(9) . .
O3 Nb3 Nb1 30.72(7) . .
O9 Nb3 Nb1 82.95(7) . .
O7 Nb3 Nb1 87.21(6) . .
O13 Nb3 Nb1 122.67(7) 2_566 .
O14 Nb3 Nb1 48.32(6) 2_566 .
Nb5 Nb3 Nb1 119.586(11) . .
Nb2 Nb3 Nb1 59.316(9) . .
Nb2 Nb3 Nb1 87.766(11) 2_566 .
O10 Nb4 O4 105.19(12) . .
O10 Nb4 O11 103.60(11) . 2_566
O4 Nb4 O11 89.27(10) . 2_566
O10 Nb4 O9 105.99(11) . .
O4 Nb4 O9 90.11(10) . .
O11 Nb4 O9 149.49(10) 2_566 .
O10 Nb4 O6 101.86(11) . 2_566
O4 Nb4 O6 152.91(10) . 2_566
O11 Nb4 O6 82.89(10) 2_566 2_566
O9 Nb4 O6 83.92(10) . 2_566
O10 Nb4 O14 176.33(11) . 2_566
O4 Nb4 O14 78.10(9) . 2_566
O11 Nb4 O14 74.62(9) 2_566 2_566
O9 Nb4 O14 75.41(9) . 2_566
O6 Nb4 O14 74.82(8) 2_566 2_566
O10 Nb4 Nb2 136.13(10) . 2_566
O4 Nb4 Nb2 118.63(7) . 2_566
O11 Nb4 Nb2 76.19(7) 2_566 2_566
O9 Nb4 Nb2 77.41(7) . 2_566
O6 Nb4 Nb2 34.29(6) 2_566 2_566
O14 Nb4 Nb2 40.53(5) 2_566 2_566
O12 Nb5 O11 104.06(11) . .
O12 Nb5 O5 102.17(11) . .
O11 Nb5 O5 94.90(10) . .
O12 Nb5 O7 103.34(11) . .
O11 Nb5 O7 89.20(10) . .
O5 Nb5 O7 152.32(10) . .
O12 Nb5 O13 102.33(11) . 2_566
O11 Nb5 O13 151.54(10) . 2_566
O5 Nb5 O13 89.77(10) . 2_566
O7 Nb5 O13 74.46(9) . 2_566
O12 Nb5 O14 177.55(10) . .
O11 Nb5 O14 78.08(9) . .
O5 Nb5 O14 78.71(9) . .
O7 Nb5 O14 75.39(8) . .
O13 Nb5 O14 75.34(9) 2_566 .
O12 Nb5 Nb3 92.23(8) . .
O11 Nb5 Nb3 128.23(7) . .
O5 Nb5 Nb3 129.55(7) . .
O7 Nb5 Nb3 39.04(6) . .
O13 Nb5 Nb3 39.78(7) 2_566 .
O14 Nb5 Nb3 85.48(6) . .
O12 Nb5 Nb2 137.87(9) . 2_566
O11 Nb5 Nb2 118.04(7) . 2_566
O5 Nb5 Nb2 77.00(7) . 2_566
O7 Nb5 Nb2 76.93(6) . 2_566
O13 Nb5 Nb2 36.24(7) 2_566 2_566
O14 Nb5 Nb2 39.96(5) . 2_566
Nb3 Nb5 Nb2 61.102(10) . 2_566
O12 Nb5 Nb2 138.87(9) . .
O11 Nb5 Nb2 76.25(7) . .
O5 Nb5 Nb2 118.89(7) . .
O7 Nb5 Nb2 36.06(6) . .
O13 Nb5 Nb2 76.93(6) 2_566 .
O14 Nb5 Nb2 40.18(6) . .
Nb3 Nb5 Nb2 60.564(9) . .
Nb2 Nb5 Nb2 57.435(14) 2_566 .
O6 Rh2 O2 100.86(10) . .
O6 Rh2 O7 95.95(10) . .
O2 Rh2 O7 95.86(10) . .
O6 Rh2 O13 94.96(10) . .
O2 Rh2 O13 95.62(10) . .
O7 Rh2 O13 162.37(10) . .
O6 Rh2 O14 171.58(10) . 2_566
O2 Rh2 O14 87.56(10) . 2_566
O7 Rh2 O14 83.19(9) . 2_566
O13 Rh2 O14 83.98(9) . 2_566
O6 Rh2 O14 87.96(10) . .
O2 Rh2 O14 171.17(10) . .
O7 Rh2 O14 83.56(9) . .
O13 Rh2 O14 83.05(9) . .
O14 Rh2 O14 83.62(9) 2_566 .
O6 Rh2 Rh2 129.64(7) . 2_566
O2 Rh2 Rh2 129.51(7) . 2_566
O7 Rh2 Rh2 81.10(7) . 2_566
O13 Rh2 Rh2 81.28(7) . 2_566
O14 Rh2 Rh2 41.95(6) 2_566 2_566
O14 Rh2 Rh2 41.67(6) . 2_566
Rh2 O2 Nb1 108.00(11) . .
Nb2 O2 Nb1 108.00(11) . .
Nb3 O3 Nb1 119.24(12) . .
Nb1 O4 Nb4 119.62(12) . .
Nb5 O5 Nb1 118.33(12) . 2_566
Rh2 O6 Nb4 107.82(11) . 2_566
Nb2 O6 Nb4 107.82(11) . 2_566
Rh2 O7 Nb3 106.76(10) . .
Nb2 O7 Nb3 106.76(10) . .
Rh2 O7 Nb5 106.23(10) . .
Nb2 O7 Nb5 106.23(10) . .
Nb3 O7 Nb5 101.88(10) . .
Nb3 O9 Nb4 118.76(12) . .
Nb5 O11 Nb4 119.75(12) . 2_566
Rh2 O13 Nb5 105.67(10) . 2_566
Nb2 O13 Nb5 105.67(10) . 2_566
Rh2 O13 Nb3 106.95(10) . 2_566
Nb2 O13 Nb3 106.95(10) . 2_566
Nb5 O13 Nb3 100.70(10) 2_566 2_566
Nb2 O14 Nb2 96.38(9) 2_566 .
Rh2 O14 Rh2 96.38(9) 2_566 .
Rh2 O14 Nb5 93.18(8) 2_566 .
Nb2 O14 Nb5 93.18(8) 2_566 .
Nb2 O14 Nb5 92.99(9) . .
Rh2 O14 Nb5 92.99(9) . .
Rh2 O14 Nb3 93.36(9) 2_566 2_566
Nb2 O14 Nb3 93.36(9) 2_566 2_566
Nb2 O14 Nb3 94.00(8) . 2_566
Rh2 O14 Nb3 94.00(8) . 2_566
Nb5 O14 Nb3 169.85(11) . 2_566
Rh2 O14 Nb1 90.34(8) 2_566 2_566
Nb2 O14 Nb1 90.34(8) 2_566 2_566
Nb2 O14 Nb1 173.28(11) . 2_566
Rh2 O14 Nb1 173.28(11) . 2_566
Nb5 O14 Nb1 86.48(7) . 2_566
Nb3 O14 Nb1 85.72(7) 2_566 2_566
Rh2 O14 Nb4 174.22(12) 2_566 2_566
Nb2 O14 Nb4 174.22(12) 2_566 2_566
Nb2 O14 Nb4 89.40(8) . 2_566
Rh2 O14 Nb4 89.40(8) . 2_566
Nb5 O14 Nb4 86.52(7) . 2_566
Nb3 O14 Nb4 86.20(7) 2_566 2_566
Nb1 O14 Nb4 83.88(7) 2_566 2_566
H13 O15 H15 106(5) . .
H4 O16 H17 98(4) . .
H12 O17 H14 76(8) . .
H8 O18 H9 94(8) . .
H7 O19 H16 96(7) . .
H10 O20 H11 112(7) . .
H5 O21 H6 82(5) . .
N1 C1 H1A 109.5 . .
N1 C1 H1B 109.5 . .
H1A C1 H1B 109.5 . .
N1 C1 H1C 109.5 . .
H1A C1 H1C 109.5 . .
H1B C1 H1C 109.5 . .
N1 C2 H2A 109.5 . .
N1 C2 H2B 109.5 . .
H2A C2 H2B 109.5 . .
N1 C2 H2C 109.5 . .
H2A C2 H2C 109.5 . .
H2B C2 H2C 109.5 . .
N1 C3 H3A 109.5 . .
N1 C3 H3B 109.5 . .
H3A C3 H3B 109.5 . .
N1 C3 H3C 109.5 . .
H3A C3 H3C 109.5 . .
H3B C3 H3C 109.5 . .
N1 C4 H4A 109.5 . .
N1 C4 H4B 109.5 . .
H4A C4 H4B 109.5 . .
N1 C4 H4C 109.5 . .
H4A C4 H4C 109.5 . .
H4B C4 H4C 109.5 . .
N2 C5 H5A 109.5 . .
N2 C5 H5B 109.5 . .
H5A C5 H5B 109.5 . .
N2 C5 H5C 109.5 . .
H5A C5 H5C 109.5 . .
H5B C5 H5C 109.5 . .
N2 C6 H6A 109.5 . .
N2 C6 H6B 109.5 . .
H6A C6 H6B 109.5 . .
N2 C6 H6C 109.5 . .
H6A C6 H6C 109.5 . .
H6B C6 H6C 109.5 . .
N2 C7 H7A 109.5 . .
N2 C7 H7B 109.5 . .
H7A C7 H7B 109.5 . .
N2 C7 H7C 109.5 . .
H7A C7 H7C 109.5 . .
H7B C7 H7C 109.5 . .
N2 C8 H8A 109.5 . .
N2 C8 H8B 109.5 . .
H8A C8 H8B 109.5 . .
N2 C8 H8C 109.5 . .
H8A C8 H8C 109.5 . .
H8B C8 H8C 109.5 . .
N3 C10 H10A 109.5 . .
N3 C10 H10B 109.5 . .
H10A C10 H10B 109.5 . .
N3 C10 H10C 109.5 . .
H10A C10 H10C 109.5 . .
H10B C10 H10C 109.5 . .
N3 C11 H11A 109.5 . .
N3 C11 H11B 109.5 . .
H11A C11 H11B 109.5 . .
N3 C11 H11C 109.5 . .
H11A C11 H11C 109.5 . .
H11B C11 H11C 109.5 . .
N3 C12 H12A 109.5 . .
N3 C12 H12B 109.5 . .
H12A C12 H12B 109.5 . .
N3 C12 H12C 109.5 . .
H12A C12 H12C 109.5 . .
H12B C12 H12C 109.5 . .
N3 C13 H13A 109.5 . .
N3 C13 H13B 109.5 . .
H13A C13 H13B 109.5 . .
N3 C13 H13C 109.5 . .
H13A C13 H13C 109.5 . .
H13B C13 H13C 109.5 . .
C2 N1 C3 109.7(4) . .
C2 N1 C1 109.0(3) . .
C3 N1 C1 109.8(3) . .
C2 N1 C4 110.5(4) . .
C3 N1 C4 108.4(4) . .
C1 N1 C4 109.4(4) . .
C7 N2 C6 109.7(3) . .
C7 N2 C5 109.9(4) . .
C6 N2 C5 109.4(3) . .
C7 N2 C8 110.0(3) . .
C6 N2 C8 108.9(3) . .
C5 N2 C8 108.9(3) . .
C12 N3 C11 114.1(7) . .
C12 N3 C10 108.9(4) . .
C11 N3 C10 110.2(5) . .
C12 N3 C13 107.3(9) . .
C11 N3 C13 107.1(7) . .
C10 N3 C13 109.2(6) . .

loop_
_geom_bond_atom_site_label_1
_geom_bond_atom_site_label_2
_geom_bond_distance
_geom_bond_site_symmetry_2
Nb1 O1 1.747(3) .
Nb1 O4 1.940(2) .
Nb1 O3 1.967(2) .
Nb1 O5 1.991(2) 2_566
Nb1 O2 2.133(2) .
Nb1 O14 2.516(2) 2_566
Nb1 Nb2 3.3016(5) .
Nb1 Nb3 3.3594(5) .
Nb2 O6 1.943(2) .
Nb2 O2 1.946(2) .
Nb2 O7 2.025(2) .
Nb2 O13 2.026(2) .
Nb2 O14 2.123(2) 2_566
Nb2 O14 2.134(2) .
Nb2 Nb2 3.1728(8) 2_566
Nb2 Nb4 3.2835(5) 2_566
Nb2 Nb5 3.3003(5) 2_566
Nb2 Nb5 3.3029(5) .
Nb2 Nb3 3.3123(5) .
Nb3 O8 1.748(2) .
Nb3 O3 1.927(2) .
Nb3 O9 1.938(2) .
Nb3 O7 2.102(2) .
Nb3 O13 2.126(2) 2_566
Nb3 O14 2.422(2) 2_566
Nb3 Nb5 3.2655(5) .
Nb3 Nb2 3.3376(5) 2_566
Nb4 O10 1.742(3) .
Nb4 O4 1.953(3) .
Nb4 O11 1.980(2) 2_566
Nb4 O9 1.985(2) .
Nb4 O6 2.118(2) 2_566
Nb4 O14 2.518(2) 2_566
Nb4 Nb2 3.2835(5) 2_566
Nb5 O12 1.748(2) .
Nb5 O11 1.928(2) .
Nb5 O5 1.942(2) .
Nb5 O7 2.104(2) .
Nb5 O13 2.115(2) 2_566
Nb5 O14 2.412(2) .
Nb5 Nb2 3.3003(5) 2_566
Rh2 O6 1.943(2) .
Rh2 O2 1.946(2) .
Rh2 O7 2.025(2) .
Rh2 O13 2.026(2) .
Rh2 O14 2.123(2) 2_566
Rh2 O14 2.134(2) .
Rh2 Rh2 3.1728(8) 2_566
O5 Nb1 1.991(2) 2_566
O6 Nb4 2.118(2) 2_566
O11 Nb4 1.980(2) 2_566
O13 Nb5 2.115(2) 2_566
O13 Nb3 2.126(2) 2_566
O14 Rh2 2.123(2) 2_566
O14 Nb2 2.123(2) 2_566
O14 Nb3 2.421(2) 2_566
O14 Nb1 2.516(2) 2_566
O14 Nb4 2.518(2) 2_566
O15 H13 0.80(6) .
O15 H15 0.80(5) .
O16 H4 0.95(4) .
O16 H17 1.10(4) .
O17 H12 0.82(11) .
O17 H14 1.01(8) .
O18 H8 0.68(10) .
O18 H9 0.82(6) .
O19 H7 0.98(10) .
O19 H16 1.06(10) .
O20 H10 0.97(7) .
O20 H11 0.89(10) .
O21 H5 0.96(6) .
O21 H6 0.80(6) .
C1 N1 1.496(5) .
C1 H1A 0.9800 .
C1 H1B 0.9800 .
C1 H1C 0.9800 .
C2 N1 1.481(6) .
C2 H2A 0.9800 .
C2 H2B 0.9800 .
C2 H2C 0.9800 .
C3 N1 1.494(5) .
C3 H3A 0.9800 .
C3 H3B 0.9800 .
C3 H3C 0.9800 .
C4 N1 1.507(5) .
C4 H4A 0.9800 .
C4 H4B 0.9800 .
C4 H4C 0.9800 .
C5 N2 1.498(5) .
C5 H5A 0.9800 .
C5 H5B 0.9800 .
C5 H5C 0.9800 .
C6 N2 1.496(5) .
C6 H6A 0.9800 .
C6 H6B 0.9800 .
C6 H6C 0.9800 .
C7 N2 1.490(6) .
C7 H7A 0.9800 .
C7 H7B 0.9800 .
C7 H7C 0.9800 .
C8 N2 1.500(5) .
C8 H8A 0.9800 .
C8 H8B 0.9800 .
C8 H8C 0.9800 .
C10 N3 1.501(6) .
C10 H10A 0.9800 .
C10 H10B 0.9800 .
C10 H10C 0.9800 .
C11 N3 1.439(7) .
C11 H11A 0.9800 .
C11 H11B 0.9800 .
C11 H11C 0.9800 .
C12 N3 1.404(8) .
C12 H12A 0.9800 .
C12 H12B 0.9800 .
C12 H12C 0.9800 .
C13 N3 1.529(11) .
C13 H13A 0.9800 .
C13 H13B 0.9800 .
C13 H13C 0.9800 .
